data_7023881
loop_
_publ_author_name
'Liu, Bin'
'Jia, Yan-Yan'
'Yang, Huai-Qing'
'Yang, Jian-Hui'
'Xue, Gang-Lin'

_publ_section_title
;
 Incorporation of M(H2O)6(2+) between layers {M(H2O)2Ru2(CO3)4Cl2}n(2n-)
 (M = Zn, Mn): syntheses, structures and magnetic properties.
;
_journal_issue 48
_journal_name_full 'Dalton transactions (Cambridge, England : 2003)'
_journal_page_first 16742
_journal_page_last 16748
_journal_paper_doi 10.1039/c3dt51612a
_journal_volume 42
_journal_year 2013
_chemical_formula_moiety 'C4 Cl2 K O24 Ru2 Mn2'
_chemical_formula_sum 'C4 Cl2 K Mn2 O24 Ru2'
_chemical_formula_weight 854.06
_chemical_name_systematic
; 
 ? 
;
_space_group_IT_number 12
_symmetry_cell_setting monoclinic
_symmetry_space_group_name_Hall '-C 2y'
_symmetry_space_group_name_H-M 'C 1 2/m 1'
_atom_sites_solution_primary direct
_atom_sites_solution_secondary difmap
_audit_creation_method SHELXL-97
_cell_angle_alpha 90.00
_cell_angle_beta 104.867(3)
_cell_angle_gamma 90.00
_cell_formula_units_Z 4
_cell_length_a 15.943(3)
_cell_length_b 15.564(3)
_cell_length_c 10.689(2)
_cell_measurement_temperature 296(2)
_cell_volume 2563.5(8)
_computing_cell_refinement 'Bruker SMART'
_computing_data_collection 'Bruker SMART'
_computing_data_reduction 'Bruker SHELXTL'
_computing_molecular_graphics 'Bruker SHELXTL'
_computing_publication_material 'Bruker SHELXTL'
_computing_structure_refinement 'SHELXL-97 (Sheldrick, 1997)'
_computing_structure_solution 'SHELXS-97 (Sheldrick, 1990)'
_diffrn_ambient_temperature 296(2)
_diffrn_measured_fraction_theta_full 0.973
_diffrn_measured_fraction_theta_max 0.973
_diffrn_measurement_device_type 'APEX II CCD'
_diffrn_measurement_method '\w-\p scans'
_diffrn_radiation_monochromator graphite
_diffrn_radiation_source 'fine-focus sealed tube'
_diffrn_radiation_type MoK\a
_diffrn_radiation_wavelength 0.71073
_diffrn_reflns_av_R_equivalents 0.0292
_diffrn_reflns_av_sigmaI/netI 0.0342
_diffrn_reflns_limit_h_max 18
_diffrn_reflns_limit_h_min -15
_diffrn_reflns_limit_k_max 18
_diffrn_reflns_limit_k_min -18
_diffrn_reflns_limit_l_max 5
_diffrn_reflns_limit_l_min -12
_diffrn_reflns_number 6334
_diffrn_reflns_theta_full 25.05
_diffrn_reflns_theta_max 25.05
_diffrn_reflns_theta_min 1.86
_exptl_absorpt_coefficient_mu 2.583
_exptl_absorpt_correction_T_max 0.7301
_exptl_absorpt_correction_T_min 0.6536
_exptl_absorpt_correction_type multi-scan
_exptl_absorpt_process_details sadab
_exptl_crystal_colour brown
_exptl_crystal_density_diffrn 2.213
_exptl_crystal_density_method 'not measured'
_exptl_crystal_description block
_exptl_crystal_F_000 1628
_exptl_crystal_size_max 0.18
_exptl_crystal_size_mid 0.14
_exptl_crystal_size_min 0.13
_refine_diff_density_max 4.691
_refine_diff_density_min -1.303
_refine_diff_density_rms 0.268
_refine_ls_extinction_method none
_refine_ls_goodness_of_fit_ref 1.112
_refine_ls_matrix_type full
_refine_ls_number_parameters 169
_refine_ls_number_reflns 2307
_refine_ls_number_restraints 0
_refine_ls_restrained_S_all 1.112
_refine_ls_R_factor_all 0.0587
_refine_ls_R_factor_gt 0.0549
_refine_ls_shift/su_max 0.000
_refine_ls_shift/su_mean 0.000
_refine_ls_structure_factor_coef Fsqd
_refine_ls_weighting_details 'calc w=1/[\s^2^(Fo^2^)+(0.1177P)^2^+12.8106P] where P=(Fo^2^+2Fc^2^)/3'
_refine_ls_weighting_scheme calc
_refine_ls_wR_factor_gt 0.1565
_refine_ls_wR_factor_ref 0.1618
_reflns_number_gt 2080
_reflns_number_total 2307
_reflns_threshold_expression >2sigma(I)
_cod_data_source_file c3dt51612a.txt
_cod_data_source_block c2m
_cod_depositor_comments
;
The following automatic conversions were performed:

'_symmetry_cell_setting' value 'Monoclinic' changed to 'monoclinic'
according to /home/saulius/struct/CIF-dictionaries/cif_core.dic
dictionary named 'cif_core.dic' version 2.4.2 from 2011-04-26.

Automatic conversion script
Id: cif_fix_values 1891 2012-01-12 08:04:46Z andrius 
;
_cod_original_cell_volume 2563.6(9)
_cod_original_sg_symbol_H-M 'C 2/m'
_cod_database_code 7023881

loop_
_symmetry_equiv_pos_as_xyz
'x, y, z'
'-x, y, -z'
'x+1/2, y+1/2, z'
'-x+1/2, y+1/2, -z'
'-x, -y, -z'
'x, -y, z'
'-x+1/2, -y+1/2, -z'
'x+1/2, -y+1/2, z'

loop_
_atom_site_label
_atom_site_type_symbol
_atom_site_fract_x
_atom_site_fract_y
_atom_site_fract_z
_atom_site_U_iso_or_equiv
_atom_site_adp_type
_atom_site_occupancy
_atom_site_symmetry_multiplicity
_atom_site_calc_flag
_atom_site_refinement_flags
Ru1 Ru 0.01108(4) 1.0000 0.39939(6) 0.0098(3) Uani 1 2 d S
Ru2 Ru 0.45341(4) 1.0000 0.39981(6) 0.0098(3) Uani 1 2 d S
Mn1 Mn 0.2500 1.2500 0.5000 0.0136(3) Uani 1 2 d S
Mn2 Mn -0.2500 0.7500 0.0000 0.0204(4) Uani 1 2 d S
K1 K -0.15725(16) 1.0000 0.0546(3) 0.0372(6) Uani 1 2 d S
Cl1 Cl 0.04530(16) 1.0000 0.1790(2) 0.0265(5) Uani 1 2 d S
Cl2 Cl 0.34117(17) 1.0000 0.1764(2) 0.0309(6) Uani 1 2 d S
C1 C 0.1223(4) 1.1202(4) 0.5783(6) 0.0146(12) Uani 1 1 d .
C2 C 0.4095(4) 1.1257(3) 0.5739(6) 0.0137(12) Uani 1 1 d .
O1 O 0.1021(3) 1.0925(3) 0.4584(4) 0.0203(10) Uani 1 1 d .
O2 O -0.0817(3) 0.9091(3) 0.3415(4) 0.0187(9) Uani 1 1 d .
O3 O 0.1832(3) 1.1741(3) 0.6146(4) 0.0233(10) Uani 1 1 d .
O4 O 0.3835(3) 1.0931(3) 0.4581(4) 0.0191(9) Uani 1 1 d .
O5 O 0.5243(3) 0.9060(3) 0.3437(4) 0.0176(9) Uani 1 1 d .
O6 O 0.3693(3) 1.1884(3) 0.6059(4) 0.0229(10) Uani 1 1 d .
O7 O 0.2228(3) 1.1496(3) 0.3423(4) 0.0190(9) Uani 1 1 d .
O8 O -0.2602(3) 0.8566(3) 0.1297(5) 0.0314(11) Uani 1 1 d .
O9 O -0.3592(4) 0.8001(3) -0.1416(6) 0.0376(13) Uani 1 1 d .
O10 O -0.1596(4) 0.8306(3) -0.0747(5) 0.0344(12) Uani 1 1 d .
O11 O 0.5168(4) 0.2831(3) 0.1911(6) 0.0437(14) Uani 1 1 d .
O12 O 0.4282(4) 0.0902(4) 0.8926(5) 0.0398(13) Uani 1 1 d .

loop_
_atom_site_aniso_label
_atom_site_aniso_U_11
_atom_site_aniso_U_22
_atom_site_aniso_U_33
_atom_site_aniso_U_23
_atom_site_aniso_U_13
_atom_site_aniso_U_12
Ru1 0.0095(4) 0.0117(4) 0.0088(4) 0.000 0.0032(3) 0.000
Ru2 0.0078(4) 0.0094(4) 0.0111(4) 0.000 0.0005(3) 0.000
Mn1 0.0130(7) 0.0127(6) 0.0146(7) 0.0006(5) 0.0025(5) 0.0003(5)
Mn2 0.0219(8) 0.0192(7) 0.0182(7) 0.0012(5) 0.0020(6) -0.0012(6)
K1 0.0313(13) 0.0307(12) 0.0453(14) 0.000 0.0018(11) 0.000
Cl1 0.0309(13) 0.0354(12) 0.0161(11) 0.000 0.0114(9) 0.000
Cl2 0.0352(14) 0.0232(11) 0.0238(12) 0.000 -0.0118(10) 0.000
C1 0.015(3) 0.016(3) 0.013(3) 0.000(2) 0.003(2) 0.002(2)
C2 0.011(3) 0.012(3) 0.018(3) -0.001(2) 0.004(2) 0.000(2)
O1 0.019(2) 0.028(2) 0.015(2) -0.0044(18) 0.0066(18) -0.0129(19)
O2 0.021(2) 0.021(2) 0.014(2) -0.0022(17) 0.0045(18) -0.0080(18)
O3 0.023(2) 0.028(2) 0.019(2) -0.0045(19) 0.0056(19) -0.017(2)
O4 0.015(2) 0.023(2) 0.018(2) -0.0038(17) 0.0008(18) 0.0087(17)
O5 0.018(2) 0.020(2) 0.015(2) -0.0018(17) 0.0050(18) 0.0063(18)
O6 0.020(2) 0.022(2) 0.024(2) -0.0093(18) 0.0009(19) 0.0102(19)
O7 0.019(2) 0.017(2) 0.021(2) -0.0016(17) 0.0046(19) 0.0027(17)
O8 0.033(3) 0.037(3) 0.022(2) -0.002(2) 0.003(2) 0.002(2)
O9 0.032(3) 0.032(3) 0.041(3) 0.008(2) -0.006(3) 0.002(2)
O10 0.035(3) 0.035(3) 0.036(3) 0.004(2) 0.014(2) -0.006(2)
O11 0.038(3) 0.027(3) 0.058(4) 0.001(3) -0.001(3) 0.000(2)
O12 0.037(3) 0.051(3) 0.034(3) 0.007(2) 0.014(3) 0.011(3)

loop_
_atom_type_symbol
_atom_type_description
_atom_type_scat_dispersion_real
_atom_type_scat_dispersion_imag
_atom_type_scat_source
C C 0.0033 0.0016 'International Tables Vol C Tables 4.2.6.8 and 6.1.1.4'
O O 0.0106 0.0060 'International Tables Vol C Tables 4.2.6.8 and 6.1.1.4'
Cl Cl 0.1484 0.1585 'International Tables Vol C Tables 4.2.6.8 and 6.1.1.4'
K K 0.2009 0.2494 'International Tables Vol C Tables 4.2.6.8 and 6.1.1.4'
Mn Mn 0.3368 0.7283 'International Tables Vol C Tables 4.2.6.8 and 6.1.1.4'
Ru Ru -1.2594 0.8363 'International Tables Vol C Tables 4.2.6.8 and 6.1.1.4'

loop_
_geom_angle_atom_site_label_1
_geom_angle_atom_site_label_2
_geom_angle_atom_site_label_3
_geom_angle
_geom_angle_site_symmetry_1
_geom_angle_site_symmetry_3
O2 Ru1 O2 88.6(3) 6_575 .
O2 Ru1 O1 90.4(2) 6_575 .
O2 Ru1 O1 178.85(17) . .
O2 Ru1 O1 178.85(17) 6_575 6_575
O2 Ru1 O1 90.42(19) . 6_575
O1 Ru1 O1 90.5(3) . 6_575
O2 Ru1 Ru1 90.61(12) 6_575 5_576
O2 Ru1 Ru1 90.61(12) . 5_576
O1 Ru1 Ru1 88.76(12) . 5_576
O1 Ru1 Ru1 88.76(12) 6_575 5_576
O2 Ru1 Cl1 91.74(13) 6_575 .
O2 Ru1 Cl1 91.74(13) . .
O1 Ru1 Cl1 88.93(13) . .
O1 Ru1 Cl1 88.93(12) 6_575 .
Ru1 Ru1 Cl1 176.73(7) 5_576 .
O2 Ru1 K1 56.56(12) 6_575 .
O2 Ru1 K1 56.56(12) . .
O1 Ru1 K1 123.31(13) . .
O1 Ru1 K1 123.31(13) 6_575 .
Ru1 Ru1 K1 130.47(6) 5_576 .
Cl1 Ru1 K1 52.80(7) . .
O4 Ru2 O4 91.6(3) 6_575 .
O4 Ru2 O5 179.25(18) 6_575 6_575
O4 Ru2 O5 88.13(18) . 6_575
O4 Ru2 O5 88.13(18) 6_575 .
O4 Ru2 O5 179.25(17) . .
O5 Ru2 O5 92.2(2) 6_575 .
O4 Ru2 Ru2 89.33(12) 6_575 5_676
O4 Ru2 Ru2 89.33(12) . 5_676
O5 Ru2 Ru2 89.98(13) 6_575 5_676
O5 Ru2 Ru2 89.98(13) . 5_676
O4 Ru2 Cl2 88.80(13) 6_575 .
O4 Ru2 Cl2 88.80(13) . .
O5 Ru2 Cl2 91.87(13) 6_575 .
O5 Ru2 Cl2 91.87(13) . .
Ru2 Ru2 Cl2 177.33(8) 5_676 .
O3 Mn1 O3 180.0(2) . 7_576
O3 Mn1 O6 92.52(19) . 7_576
O3 Mn1 O6 87.48(19) 7_576 7_576
O3 Mn1 O6 87.48(19) . .
O3 Mn1 O6 92.52(19) 7_576 .
O6 Mn1 O6 180.000(1) 7_576 .
O3 Mn1 O7 89.03(16) . 7_576
O3 Mn1 O7 90.97(16) 7_576 7_576
O6 Mn1 O7 93.35(15) 7_576 7_576
O6 Mn1 O7 86.65(15) . 7_576
O3 Mn1 O7 90.97(16) . .
O3 Mn1 O7 89.03(16) 7_576 .
O6 Mn1 O7 86.65(15) 7_576 .
O6 Mn1 O7 93.35(15) . .
O7 Mn1 O7 180.000(1) 7_576 .
O9 Mn2 O9 180.000(1) 7_465 .
O9 Mn2 O8 90.4(2) 7_465 .
O9 Mn2 O8 89.6(2) . .
O9 Mn2 O8 89.6(2) 7_465 7_465
O9 Mn2 O8 90.4(2) . 7_465
O8 Mn2 O8 180.0 . 7_465
O9 Mn2 O10 88.5(2) 7_465 .
O9 Mn2 O10 91.5(2) . .
O8 Mn2 O10 87.7(2) . .
O8 Mn2 O10 92.3(2) 7_465 .
O9 Mn2 O10 91.5(2) 7_465 7_465
O9 Mn2 O10 88.5(2) . 7_465
O8 Mn2 O10 92.3(2) . 7_465
O8 Mn2 O10 87.7(2) 7_465 7_465
O10 Mn2 O10 180.000(1) . 7_465
O10 K1 O10 125.0(2) 6_575 .
O10 K1 O8 61.43(14) 6_575 6_575
O10 K1 O8 147.36(17) . 6_575
O10 K1 O8 147.36(17) 6_575 .
O10 K1 O8 61.43(14) . .
O8 K1 O8 96.2(2) 6_575 .
O10 K1 Cl1 94.90(12) 6_575 .
O10 K1 Cl1 94.90(12) . .
O8 K1 Cl1 117.21(12) 6_575 .
O8 K1 Cl1 117.21(12) . .
O10 K1 O2 90.55(13) 6_575 6_575
O10 K1 O2 140.16(14) . 6_575
O8 K1 O2 61.83(13) 6_575 6_575
O8 K1 O2 99.44(14) . 6_575
Cl1 K1 O2 61.36(9) . 6_575
O10 K1 O2 140.16(14) 6_575 .
O10 K1 O2 90.55(13) . .
O8 K1 O2 99.44(14) 6_575 .
O8 K1 O2 61.83(13) . .
Cl1 K1 O2 61.36(9) . .
O2 K1 O2 50.60(15) 6_575 .
O10 K1 Cl2 75.55(12) 6_575 5_575
O10 K1 Cl2 75.55(12) . 5_575
O8 K1 Cl2 76.06(12) 6_575 5_575
O8 K1 Cl2 76.06(12) . 5_575
Cl1 K1 Cl2 157.94(11) . 5_575
O2 K1 Cl2 137.06(11) 6_575 5_575
O2 K1 Cl2 137.06(11) . 5_575
O10 K1 Cl1 66.89(11) 6_575 5_575
O10 K1 Cl1 66.89(11) . 5_575
O8 K1 Cl1 128.25(11) 6_575 5_575
O8 K1 Cl1 128.25(11) . 5_575
Cl1 K1 Cl1 68.85(8) . 5_575
O2 K1 Cl1 122.82(11) 6_575 5_575
O2 K1 Cl1 122.82(11) . 5_575
Cl2 K1 Cl1 89.09(9) 5_575 5_575
O10 K1 Ru1 110.92(12) 6_575 .
O10 K1 Ru1 110.92(12) . .
O8 K1 Ru1 92.14(11) 6_575 .
O8 K1 Ru1 92.14(11) . .
Cl1 K1 Ru1 40.00(5) . .
O2 K1 Ru1 30.70(8) 6_575 .
O2 K1 Ru1 30.70(8) . .
Cl2 K1 Ru1 162.06(10) 5_575 .
Cl1 K1 Ru1 108.85(8) 5_575 .
Ru1 Cl1 K1 87.20(8) . .
Ru1 Cl1 K1 161.65(11) . 5_575
K1 Cl1 K1 111.15(8) . 5_575
Ru2 Cl2 K1 163.06(12) . 5_575
O3 C1 O2 120.6(5) . 5_576
O3 C1 O1 119.6(5) . .
O2 C1 O1 119.8(5) 5_576 .
O6 C2 O5 119.7(5) . 5_676
O6 C2 O4 119.9(5) . .
O5 C2 O4 120.3(5) 5_676 .
C1 O1 Ru1 120.9(4) . .
C1 O2 Ru1 119.9(4) 5_576 .
C1 O2 K1 130.1(4) 5_576 .
Ru1 O2 K1 92.75(15) . .
C1 O3 Mn1 129.5(4) . .
C2 O4 Ru2 120.4(4) . .
C2 O5 Ru2 119.7(4) 5_676 .
C2 O6 Mn1 129.6(4) . .
Mn2 O8 K1 105.04(19) . .
Mn2 O10 K1 105.5(2) . .

loop_
_geom_bond_atom_site_label_1
_geom_bond_atom_site_label_2
_geom_bond_distance
_geom_bond_site_symmetry_2
Ru1 O2 2.026(4) 6_575
Ru1 O2 2.026(4) .
Ru1 O1 2.027(4) .
Ru1 O1 2.027(4) 6_575
Ru1 Ru1 2.2674(13) 5_576
Ru1 Cl1 2.551(2) .
Ru1 K1 3.964(3) .
Ru2 O4 2.021(4) 6_575
Ru2 O4 2.021(4) .
Ru2 O5 2.030(4) 6_575
Ru2 O5 2.030(4) .
Ru2 Ru2 2.2720(13) 5_676
Ru2 Cl2 2.591(2) .
Mn1 O3 2.168(4) .
Mn1 O3 2.168(4) 7_576
Mn1 O6 2.171(4) 7_576
Mn1 O6 2.171(4) .
Mn1 O7 2.257(4) 7_576
Mn1 O7 2.257(4) .
Mn2 O9 2.140(5) 7_465
Mn2 O9 2.140(5) .
Mn2 O8 2.194(5) .
Mn2 O8 2.194(5) 7_465
Mn2 O10 2.209(5) .
Mn2 O10 2.209(5) 7_465
K1 O10 2.973(6) 6_575
K1 O10 2.973(6) .
K1 O8 2.999(5) 6_575
K1 O8 2.999(5) .
K1 Cl1 3.161(4) .
K1 O2 3.311(5) 6_575
K1 O2 3.311(5) .
K1 Cl2 3.313(3) 5_575
K1 Cl1 3.421(4) 5_575
Cl1 K1 3.421(4) 5_575
Cl2 K1 3.313(3) 5_575
C1 O3 1.267(8) .
C1 O2 1.283(7) 5_576
C1 O1 1.312(7) .
C2 O6 1.261(7) .
C2 O5 1.288(7) 5_676
C2 O4 1.304(7) .
O2 C1 1.283(7) 5_576
O5 C2 1.288(7) 5_676
